data_4314103
loop_
_publ_author_name
'Parna Gupta'
'Ray J. Butcher'
'Samaresh Bhattacharya'

_publ_section_title
;
 Chemically Induced Cyclometalation of 2-(Arylazo)phenols. Synthesis,
 Characterization, and Redox Properties of a Family of Organoosmium
 Complexes
;
_journal_name_full 'Inorganic Chemistry'
_journal_page_first 5405
_journal_page_last 5411
_journal_paper_doi 10.1021/ic0343713
_journal_volume 42
_journal_year 2003
_chemical_formula_sum 'C50 H40 N2 O2 Os P2'
_chemical_formula_weight 952.98
_chemical_name_systematic
;
 ?
;
_space_group_IT_number 14
_symmetry_cell_setting monoclinic
_symmetry_space_group_name_Hall '-P 2ybc'
_symmetry_space_group_name_H-M 'P 1 21/c 1'
_atom_sites_solution_hydrogens geom
_atom_sites_solution_primary direct
_atom_sites_solution_secondary difmap
_audit_creation_method SHELXL-97
_cell_angle_alpha 90.00
_cell_angle_beta 108.136(16)
_cell_angle_gamma 90.00
_cell_formula_units_Z 4
_cell_length_a 12.262(3)
_cell_length_b 19.353(5)
_cell_length_c 18.410(4)
_cell_measurement_reflns_used 40
_cell_measurement_temperature 296(2)
_cell_measurement_theta_max 12.44
_cell_measurement_theta_min 2.70
_cell_volume 4151.8(18)
_computing_cell_refinement 'Bruker XSCANS'
_computing_data_collection 'Bruker XSCANS'
_computing_data_reduction 'Bruker SHELXTL'
_computing_molecular_graphics 'Bruker SHELXTL'
_computing_publication_material 'Bruker SHELXTL'
_computing_structure_refinement 'SHELXL-97 (Sheldrick, 1997)'
_computing_structure_solution 'SHELXS-97 (Sheldrick, 1990)'
_diffrn_ambient_temperature 296(2)
_diffrn_measured_fraction_theta_full 0.962
_diffrn_measured_fraction_theta_max 0.962
_diffrn_measurement_device_type 'Bruker P4'
_diffrn_measurement_method '2\q/\w scans'
_diffrn_radiation_monochromator graphite
_diffrn_radiation_source 'fine-focus sealed tube'
_diffrn_radiation_type MoK\a
_diffrn_radiation_wavelength 0.71073
_diffrn_reflns_av_R_equivalents 0.0306
_diffrn_reflns_av_sigmaI/netI 0.0528
_diffrn_reflns_limit_h_max 13
_diffrn_reflns_limit_h_min 0
_diffrn_reflns_limit_k_max 0
_diffrn_reflns_limit_k_min -25
_diffrn_reflns_limit_l_max 22
_diffrn_reflns_limit_l_min -23
_diffrn_reflns_number 9593
_diffrn_reflns_theta_full 27.50
_diffrn_reflns_theta_max 27.50
_diffrn_reflns_theta_min 2.41
_diffrn_standards_interval_count 97
_diffrn_standards_number 3
_exptl_absorpt_coefficient_mu 3.191
_exptl_absorpt_correction_T_max 0.8661
_exptl_absorpt_correction_T_min 0.5627
_exptl_absorpt_correction_type Shelxa
_exptl_crystal_colour dichroic_yellow-gr
_exptl_crystal_density_diffrn 1.525
_exptl_crystal_density_method 'not measured'
_exptl_crystal_description needle
_exptl_crystal_F_000 1904
_exptl_crystal_size_max 0.23
_exptl_crystal_size_mid 0.73
_exptl_crystal_size_min 0.29
_refine_diff_density_max 0.678
_refine_diff_density_min -0.534
_refine_diff_density_rms 0.097
_refine_ls_extinction_coef 0.00037(8)
_refine_ls_extinction_expression Fc^*^=kFc[1+0.001xFc^2^\l^3^/sin(2\q)]^-1/4^
_refine_ls_extinction_method SHELXL
_refine_ls_goodness_of_fit_ref 1.020
_refine_ls_hydrogen_treatment mixed
_refine_ls_matrix_type full
_refine_ls_number_parameters 556
_refine_ls_number_reflns 9162
_refine_ls_number_restraints 0
_refine_ls_restrained_S_all 1.020
_refine_ls_R_factor_all 0.0592
_refine_ls_R_factor_gt 0.0354
_refine_ls_shift/su_max 0.091
_refine_ls_shift/su_mean 0.001
_refine_ls_structure_factor_coef Fsqd
_refine_ls_weighting_details 'calc w=1/[\s^2^(Fo^2^)+(0.0337P)^2^+0.8609P] where P=(Fo^2^+2Fc^2^)/3'
_refine_ls_weighting_scheme calc
_refine_ls_wR_factor_gt 0.0745
_refine_ls_wR_factor_ref 0.0829
_reflns_number_gt 6923
_reflns_number_total 9162
_reflns_threshold_expression >2sigma(I)
_cod_data_source_file ic0343713si20030407_085524.cif
_cod_data_source_block sb-s1
_cod_depositor_comments
;
The following automatic conversions were performed:

'_symmetry_cell_setting' value 'Monoclinic' changed to 'monoclinic'
according to the built-in table from CIF Core dictionary named
'cif_core.dic' version 2.4.1 from 2010-06-29.

Automatic conversion script
Id: cif_fix_values 1646 2011-03-28 12:23:43Z adriana 
;
_cod_original_cell_volume 4151.9(16)
_cod_database_code 4314103

loop_
_symmetry_equiv_pos_as_xyz
'x, y, z'
'-x, y+1/2, -z+1/2'
'-x, -y, -z'
'x, -y-1/2, z-1/2'

loop_
_atom_site_label
_atom_site_type_symbol
_atom_site_fract_x
_atom_site_fract_y
_atom_site_fract_z
_atom_site_U_iso_or_equiv
_atom_site_adp_type
_atom_site_occupancy
_atom_site_symmetry_multiplicity
_atom_site_calc_flag
_atom_site_refinement_flags
_atom_site_disorder_assembly
_atom_site_disorder_group
Os Os 0.344863(14) 0.703930(8) 0.782557(9) 0.03122(7) Uani 1 1 d . . .
P1 P 0.14258(10) 0.71726(6) 0.74092(7) 0.0360(3) Uani 1 1 d . . .
P2 P 0.54749(9) 0.70194(6) 0.82131(6) 0.0338(2) Uani 1 1 d . . .
O O 0.3539(3) 0.84747(17) 0.8465(2) 0.0619(10) Uani 1 1 d . . .
O1 O 0.3385(3) 0.71387(14) 0.66303(17) 0.0419(7) Uani 1 1 d . . .
N1 N 0.3414(3) 0.60256(17) 0.7488(2) 0.0353(8) Uani 1 1 d . . .
N2 N 0.3405(3) 0.55186(18) 0.7934(2) 0.0390(9) Uani 1 1 d . . .
C C 0.3514(4) 0.7933(2) 0.8213(3) 0.0404(10) Uani 1 1 d . . .
C1 C 0.3417(4) 0.6522(2) 0.6326(2) 0.0378(10) Uani 1 1 d . . .
C2 C 0.3427(4) 0.6440(3) 0.5571(3) 0.0478(12) Uani 1 1 d . . .
H2A H 0.3371 0.6827 0.5262 0.074(18) Uiso 1 1 calc R . .
C3 C 0.3518(4) 0.5799(3) 0.5281(3) 0.0509(12) Uani 1 1 d . . .
H3A H 0.3525 0.5764 0.4779 0.054(14) Uiso 1 1 calc R . .
C4 C 0.3602(4) 0.5194(3) 0.5711(3) 0.0480(12) Uani 1 1 d . . .
C5 C 0.3791(6) 0.4502(3) 0.5393(4) 0.0678(16) Uani 1 1 d . . .
H5A H 0.3680 0.4141 0.5720 0.10(2) Uiso 1 1 calc R . .
H5B H 0.4559 0.4479 0.5365 0.16(4) Uiso 1 1 calc R . .
H5C H 0.3254 0.4445 0.4890 0.14(3) Uiso 1 1 calc R . .
C6 C 0.3560(4) 0.5259(2) 0.6442(3) 0.0434(11) Uani 1 1 d . . .
H6A H 0.3607 0.4867 0.6743 0.053(14) Uiso 1 1 calc R . .
C7 C 0.3446(4) 0.5913(2) 0.6742(2) 0.0366(10) Uani 1 1 d . . .
C8 C 0.3415(4) 0.5774(2) 0.8653(2) 0.0382(10) Uani 1 1 d . . .
C9 C 0.3415(5) 0.5286(3) 0.9216(3) 0.0546(13) Uani 1 1 d . . .
H9A H 0.3391 0.4816 0.9108 0.050(14) Uiso 1 1 calc R . .
C10 C 0.3452(5) 0.5516(3) 0.9929(3) 0.0673(16) Uani 1 1 d . . .
H10A H 0.3437 0.5201 1.0307 0.065(16) Uiso 1 1 calc R . .
C11 C 0.3510(5) 0.6214(3) 1.0081(3) 0.0579(14) Uani 1 1 d . . .
H11A H 0.3549 0.6368 1.0567 0.063(16) Uiso 1 1 calc R . .
C12 C 0.3513(4) 0.6689(3) 0.9522(3) 0.0470(12) Uani 1 1 d . . .
H12A H 0.3556 0.7156 0.9646 0.035(12) Uiso 1 1 calc R . .
C13 C 0.3454(4) 0.6501(2) 0.8780(2) 0.0358(9) Uani 1 1 d . . .
C111 C 0.0587(4) 0.6579(2) 0.6667(3) 0.0411(10) Uani 1 1 d . . .
C112 C -0.0192(5) 0.6809(3) 0.6008(3) 0.0570(14) Uani 1 1 d . . .
H11B H -0.0308 0.7282 0.5927 0.049(14) Uiso 1 1 calc R . .
C113 C -0.0814(6) 0.6347(4) 0.5456(3) 0.0774(19) Uani 1 1 d . . .
H11C H -0.1346 0.6509 0.5010 0.11(3) Uiso 1 1 calc R . .
C114 C -0.0641(6) 0.5659(4) 0.5572(4) 0.0778(19) Uani 1 1 d . . .
H11D H -0.1051 0.5349 0.5201 0.11(3) Uiso 1 1 calc R . .
C115 C 0.0130(5) 0.5414(3) 0.6229(4) 0.080(2) Uani 1 1 d . . .
H11E H 0.0241 0.4941 0.6306 0.11(2) Uiso 1 1 calc R . .
C116 C 0.0742(5) 0.5875(3) 0.6775(4) 0.0617(15) Uani 1 1 d . . .
H11F H 0.1266 0.5709 0.7223 0.09(2) Uiso 1 1 calc R . .
C121 C 0.0762(4) 0.7101(2) 0.8167(3) 0.0439(11) Uani 1 1 d . . .
C122 C 0.1141(5) 0.7526(3) 0.8799(3) 0.0598(14) Uani 1 1 d . . .
H12B H 0.1699 0.7857 0.8820 0.076(19) Uiso 1 1 calc R . .
C123 C 0.0703(5) 0.7463(4) 0.9398(3) 0.078(2) Uani 1 1 d . . .
H12C H 0.0958 0.7755 0.9818 0.10(2) Uiso 1 1 calc R . .
C124 C -0.0107(5) 0.6971(4) 0.9377(4) 0.077(2) Uani 1 1 d . . .
H12D H -0.0388 0.6923 0.9789 0.077(19) Uiso 1 1 calc R . .
C125 C -0.0506(6) 0.6551(4) 0.8754(4) 0.0749(18) Uani 1 1 d . . .
H12E H -0.1067 0.6223 0.8739 0.11(3) Uiso 1 1 calc R . .
C126 C -0.0076(5) 0.6614(3) 0.8150(3) 0.0556(13) Uani 1 1 d . . .
H12F H -0.0350 0.6327 0.7726 0.045(14) Uiso 1 1 calc R . .
C131 C 0.1009(4) 0.8039(2) 0.7002(3) 0.0413(10) Uani 1 1 d . . .
C132 C 0.0221(5) 0.8443(3) 0.7211(3) 0.0548(13) Uani 1 1 d . . .
H13A H -0.0139 0.8273 0.7550 0.062(16) Uiso 1 1 calc R . .
C133 C -0.0026(5) 0.9100(3) 0.6911(4) 0.0708(17) Uani 1 1 d . . .
H13B H -0.0537 0.9376 0.7062 0.09(2) Uiso 1 1 calc R . .
C134 C 0.0475(5) 0.9349(3) 0.6394(4) 0.0680(17) Uani 1 1 d . . .
H13C H 0.0307 0.9791 0.6194 0.09(2) Uiso 1 1 calc R . .
C135 C 0.1226(5) 0.8937(3) 0.6175(3) 0.0620(14) Uani 1 1 d . . .
H13D H 0.1552 0.9098 0.5813 0.079(19) Uiso 1 1 calc R . .
C136 C 0.1505(4) 0.8291(3) 0.6483(3) 0.0488(12) Uani 1 1 d . . .
H13E H 0.2032 0.8023 0.6339 0.053(15) Uiso 1 1 calc R . .
C211 C 0.6114(4) 0.6296(2) 0.7846(3) 0.0404(10) Uani 1 1 d . . .
C212 C 0.6609(4) 0.6390(3) 0.7282(3) 0.0519(13) Uani 1 1 d . . .
H21A H 0.6663 0.6833 0.7100 0.057(16) Uiso 1 1 calc R . .
C213 C 0.7031(6) 0.5834(3) 0.6977(4) 0.0707(17) Uani 1 1 d . . .
H21B H 0.7387 0.5907 0.6605 0.064(17) Uiso 1 1 calc R . .
C214 C 0.6920(6) 0.5174(3) 0.7226(4) 0.0743(19) Uani 1 1 d . . .
H21C H 0.7190 0.4799 0.7016 0.10(2) Uiso 1 1 calc R . .
C215 C 0.6418(5) 0.5071(3) 0.7777(4) 0.0745(19) Uani 1 1 d . . .
H21D H 0.6351 0.4624 0.7945 0.08(2) Uiso 1 1 calc R . .
C216 C 0.6006(4) 0.5621(2) 0.8094(3) 0.0533(13) Uani 1 1 d . . .
H21E H 0.5658 0.5544 0.8469 0.055(16) Uiso 1 1 calc R . .
C221 C 0.6168(4) 0.7020(2) 0.9246(2) 0.0413(10) Uani 1 1 d . . .
C222 C 0.7001(5) 0.6555(3) 0.9634(3) 0.0594(14) Uani 1 1 d . . .
H22A H 0.7222 0.6199 0.9371 0.027(11) Uiso 1 1 calc R . .
C223 C 0.7506(5) 0.6620(4) 1.0418(3) 0.0734(18) Uani 1 1 d . . .
H22B H 0.8049 0.6297 1.0678 0.059(16) Uiso 1 1 calc R . .
C224 C 0.7223(5) 0.7146(4) 1.0811(3) 0.0750(19) Uani 1 1 d . . .
H22C H 0.7583 0.7187 1.1335 0.11(3) Uiso 1 1 calc R . .
C225 C 0.6413(5) 0.7613(4) 1.0442(3) 0.0712(17) Uani 1 1 d . . .
H22D H 0.6206 0.7968 1.0713 0.08(2) Uiso 1 1 calc R . .
C226 C 0.5896(5) 0.7557(3) 0.9659(3) 0.0555(13) Uani 1 1 d . . .
H22E H 0.5359 0.7885 0.9406 0.09(2) Uiso 1 1 calc R . .
C231 C 0.6145(4) 0.7773(2) 0.7924(3) 0.0367(10) Uani 1 1 d . . .
C232 C 0.7271(4) 0.7939(2) 0.8311(3) 0.0454(11) Uani 1 1 d . . .
H23A H 0.7683 0.7675 0.8729 0.057(15) Uiso 1 1 calc R . .
C233 C 0.7788(4) 0.8493(2) 0.8082(3) 0.0499(12) Uani 1 1 d . . .
H23B H 0.8550 0.8598 0.8340 0.068(17) Uiso 1 1 calc R . .
C234 C 0.7186(5) 0.8884(3) 0.7480(3) 0.0545(13) Uani 1 1 d . . .
H23C H 0.7535 0.9261 0.7330 0.10(2) Uiso 1 1 calc R . .
C235 C 0.6076(5) 0.8728(3) 0.7093(3) 0.0561(13) Uani 1 1 d . . .
H23D H 0.5673 0.8999 0.6679 0.082(19) Uiso 1 1 calc R . .
C236 C 0.5538(4) 0.8169(2) 0.7307(3) 0.0464(12) Uani 1 1 d . . .
H23F H 0.4779 0.8062 0.7039 0.053(15) Uiso 1 1 calc R . .

loop_
_atom_site_aniso_label
_atom_site_aniso_U_11
_atom_site_aniso_U_22
_atom_site_aniso_U_33
_atom_site_aniso_U_23
_atom_site_aniso_U_13
_atom_site_aniso_U_12
Os 0.03417(10) 0.02627(9) 0.03113(9) 0.00071(7) 0.00716(6) -0.00043(7)
P1 0.0337(6) 0.0362(6) 0.0361(6) -0.0012(4) 0.0081(5) -0.0009(4)
P2 0.0352(6) 0.0287(5) 0.0339(5) 0.0051(5) 0.0058(4) -0.0006(5)
O 0.069(3) 0.0348(19) 0.073(3) -0.0145(18) 0.010(2) -0.0010(17)
O1 0.054(2) 0.0336(17) 0.0371(17) 0.0033(13) 0.0132(14) -0.0003(13)
N1 0.039(2) 0.0310(18) 0.0364(19) -0.0002(15) 0.0119(16) -0.0038(15)
N2 0.050(2) 0.0315(19) 0.039(2) -0.0012(15) 0.0200(18) -0.0030(16)
C 0.044(3) 0.030(2) 0.044(3) 0.001(2) 0.0090(19) 0.001(2)
C1 0.037(2) 0.041(2) 0.034(2) 0.0020(19) 0.0105(19) -0.0012(19)
C2 0.064(3) 0.052(3) 0.032(2) 0.007(2) 0.021(2) 0.002(2)
C3 0.058(3) 0.064(3) 0.032(2) -0.003(2) 0.016(2) 0.005(3)
C4 0.048(3) 0.052(3) 0.046(3) -0.011(2) 0.017(2) -0.001(2)
C5 0.088(5) 0.059(4) 0.064(4) -0.019(3) 0.035(4) -0.001(3)
C6 0.053(3) 0.037(2) 0.040(3) -0.002(2) 0.014(2) -0.001(2)
C7 0.041(2) 0.038(2) 0.029(2) 0.0015(17) 0.0064(18) 0.0019(18)
C8 0.046(3) 0.036(2) 0.033(2) 0.0026(18) 0.012(2) -0.0003(19)
C9 0.084(4) 0.040(3) 0.047(3) 0.011(2) 0.030(3) 0.001(3)
C10 0.100(5) 0.056(3) 0.054(3) 0.016(3) 0.037(3) 0.005(3)
C11 0.074(4) 0.065(4) 0.037(3) 0.004(2) 0.021(3) 0.002(3)
C12 0.061(3) 0.042(3) 0.038(3) -0.003(2) 0.015(2) 0.000(2)
C13 0.036(2) 0.037(2) 0.034(2) 0.0013(18) 0.0101(19) 0.0008(18)
C111 0.038(3) 0.041(2) 0.044(3) -0.007(2) 0.011(2) -0.0040(19)
C112 0.055(3) 0.063(3) 0.044(3) -0.006(2) 0.001(2) -0.009(3)
C113 0.080(4) 0.087(5) 0.047(3) -0.009(3) -0.006(3) -0.023(4)
C114 0.072(4) 0.083(5) 0.069(4) -0.034(4) 0.009(3) -0.022(4)
C115 0.060(4) 0.053(4) 0.112(6) -0.027(4) 0.006(4) -0.004(3)
C116 0.049(3) 0.048(3) 0.076(4) -0.009(3) 0.003(3) 0.000(2)
C121 0.039(3) 0.052(3) 0.041(2) 0.006(2) 0.013(2) 0.004(2)
C122 0.049(3) 0.083(4) 0.051(3) -0.007(3) 0.020(3) -0.004(3)
C123 0.050(4) 0.130(6) 0.054(4) -0.017(4) 0.017(3) 0.007(4)
C124 0.060(4) 0.128(6) 0.052(3) 0.016(4) 0.031(3) 0.023(4)
C125 0.073(4) 0.086(5) 0.079(5) 0.019(4) 0.042(4) 0.003(4)
C126 0.058(3) 0.057(3) 0.054(3) -0.001(3) 0.021(3) -0.006(3)
C131 0.036(2) 0.041(3) 0.040(2) -0.006(2) 0.0024(19) 0.002(2)
C132 0.056(3) 0.048(3) 0.061(3) 0.000(3) 0.020(3) 0.008(2)
C133 0.067(4) 0.054(3) 0.085(5) -0.004(3) 0.015(3) 0.020(3)
C134 0.065(4) 0.039(3) 0.090(5) 0.006(3) 0.010(3) 0.007(3)
C135 0.061(4) 0.052(3) 0.072(4) 0.017(3) 0.018(3) 0.004(3)
C136 0.048(3) 0.047(3) 0.049(3) 0.010(2) 0.011(2) 0.008(2)
C211 0.034(2) 0.038(2) 0.041(3) 0.0017(19) 0.001(2) 0.0045(18)
C212 0.070(4) 0.041(3) 0.041(3) 0.001(2) 0.011(3) 0.001(2)
C213 0.085(5) 0.067(4) 0.064(4) -0.015(3) 0.028(4) 0.005(3)
C214 0.081(5) 0.050(4) 0.080(5) -0.019(3) 0.009(4) 0.018(3)
C215 0.062(4) 0.037(3) 0.115(6) 0.005(3) 0.012(4) 0.010(3)
C216 0.048(3) 0.037(3) 0.073(4) 0.012(2) 0.017(3) 0.008(2)
C221 0.034(2) 0.048(3) 0.037(2) 0.012(2) 0.0052(18) -0.004(2)
C222 0.053(3) 0.069(4) 0.048(3) 0.015(3) 0.005(3) 0.007(3)
C223 0.059(4) 0.088(5) 0.057(4) 0.030(4) -0.004(3) 0.002(3)
C224 0.068(4) 0.102(5) 0.041(3) 0.008(3) -0.003(3) -0.023(4)
C225 0.075(4) 0.086(4) 0.041(3) -0.009(3) 0.001(3) -0.009(4)
C226 0.064(4) 0.056(3) 0.039(3) -0.006(2) 0.005(2) -0.004(3)
C231 0.038(3) 0.030(2) 0.043(3) 0.0035(17) 0.015(2) -0.0014(17)
C232 0.043(3) 0.040(2) 0.050(3) 0.003(2) 0.008(2) -0.002(2)
C233 0.046(3) 0.040(3) 0.067(3) -0.007(2) 0.021(3) -0.007(2)
C234 0.060(3) 0.038(3) 0.079(4) 0.005(3) 0.041(3) -0.002(2)
C235 0.062(3) 0.045(3) 0.064(3) 0.020(3) 0.024(3) 0.005(3)
C236 0.035(3) 0.045(3) 0.055(3) 0.010(2) 0.007(2) 0.004(2)

loop_
_atom_type_symbol
_atom_type_description
_atom_type_scat_dispersion_real
_atom_type_scat_dispersion_imag
_atom_type_scat_source
C C 0.0033 0.0016 'International Tables Vol C Tables 4.2.6.8 and 6.1.1.4'
H H 0.0000 0.0000 'International Tables Vol C Tables 4.2.6.8 and 6.1.1.4'
N N 0.0061 0.0033 'International Tables Vol C Tables 4.2.6.8 and 6.1.1.4'
O O 0.0106 0.0060 'International Tables Vol C Tables 4.2.6.8 and 6.1.1.4'
P P 0.1023 0.0942 'International Tables Vol C Tables 4.2.6.8 and 6.1.1.4'
Os Os -1.2165 7.6030 'International Tables Vol C Tables 4.2.6.8 and 6.1.1.4'

loop_
_geom_angle_atom_site_label_1
_geom_angle_atom_site_label_2
_geom_angle_atom_site_label_3
_geom_angle
_geom_angle_site_symmetry_1
_geom_angle_site_symmetry_3
_geom_angle_publ_flag
C Os C13 98.97(18) . . ?
C Os N1 175.37(16) . . ?
C13 Os N1 76.55(16) . . ?
C Os O1 106.72(16) . . ?
C13 Os O1 154.30(14) . . ?
N1 Os O1 77.79(13) . . ?
C Os P2 89.07(14) . . ?
C13 Os P2 90.60(12) . . ?
N1 Os P2 89.81(10) . . ?
O1 Os P2 90.59(9) . . ?
C Os P1 86.49(14) . . ?
C13 Os P1 93.24(12) . . ?
N1 Os P1 94.87(10) . . ?
O1 Os P1 87.64(9) . . ?
P2 Os P1 174.53(4) . . ?
C121 P1 C111 104.0(2) . . ?
C121 P1 C131 104.2(2) . . ?
C111 P1 C131 104.3(2) . . ?
C121 P1 Os 114.51(15) . . ?
C111 P1 Os 117.36(15) . . ?
C131 P1 Os 111.14(15) . . ?
C221 P2 C211 105.7(2) . . ?
C221 P2 C231 101.4(2) . . ?
C211 P2 C231 102.7(2) . . ?
C221 P2 Os 114.80(15) . . ?
C211 P2 Os 115.55(15) . . ?
C231 P2 Os 115.07(14) . . ?
C1 O1 Os 110.5(2) . . ?
N2 N1 C7 121.1(4) . . ?
N2 N1 Os 122.7(3) . . ?
C7 N1 Os 116.1(3) . . ?
N1 N2 C8 109.5(3) . . ?
O C Os 178.0(4) . . ?
O1 C1 C7 121.7(4) . . ?
O1 C1 C2 122.2(4) . . ?
C7 C1 C2 116.1(4) . . ?
C3 C2 C1 121.1(4) . . ?
C2 C3 C4 122.6(4) . . ?
C6 C4 C3 117.4(4) . . ?
C6 C4 C5 121.4(5) . . ?
C3 C4 C5 121.1(5) . . ?
C4 C6 C7 120.6(4) . . ?
C1 C7 N1 113.6(4) . . ?
C1 C7 C6 122.1(4) . . ?
N1 C7 C6 124.2(4) . . ?
C9 C8 N2 117.0(4) . . ?
C9 C8 C13 123.5(4) . . ?
N2 C8 C13 119.4(4) . . ?
C10 C9 C8 118.7(5) . . ?
C9 C10 C11 119.8(5) . . ?
C10 C11 C12 120.9(5) . . ?
C11 C12 C13 123.0(5) . . ?
C12 C13 C8 114.1(4) . . ?
C12 C13 Os 134.1(3) . . ?
C8 C13 Os 111.8(3) . . ?
C112 C111 C116 118.5(5) . . ?
C112 C111 P1 122.1(4) . . ?
C116 C111 P1 119.4(4) . . ?
C111 C112 C113 120.8(6) . . ?
C114 C113 C112 119.6(6) . . ?
C113 C114 C115 120.7(6) . . ?
C114 C115 C116 119.4(6) . . ?
C115 C116 C111 120.9(6) . . ?
C122 C121 C126 118.4(5) . . ?
C122 C121 P1 119.1(4) . . ?
C126 C121 P1 122.5(4) . . ?
C123 C122 C121 120.7(6) . . ?
C124 C123 C122 120.0(6) . . ?
C125 C124 C123 120.4(6) . . ?
C124 C125 C126 119.9(6) . . ?
C125 C126 C121 120.5(6) . . ?
C136 C131 C132 119.3(5) . . ?
C136 C131 P1 118.7(4) . . ?
C132 C131 P1 122.0(4) . . ?
C133 C132 C131 119.6(6) . . ?
C134 C133 C132 120.7(6) . . ?
C135 C134 C133 119.2(5) . . ?
C134 C135 C136 120.8(6) . . ?
C135 C136 C131 120.4(5) . . ?
C212 C211 C216 118.6(5) . . ?
C212 C211 P2 121.3(4) . . ?
C216 C211 P2 119.8(4) . . ?
C211 C212 C213 121.0(5) . . ?
C214 C213 C212 119.7(6) . . ?
C215 C214 C213 120.0(6) . . ?
C214 C215 C216 120.9(6) . . ?
C215 C216 C211 119.8(6) . . ?
C222 C221 C226 118.0(5) . . ?
C222 C221 P2 124.6(4) . . ?
C226 C221 P2 117.2(4) . . ?
C221 C222 C223 119.8(6) . . ?
C224 C223 C222 121.2(6) . . ?
C223 C224 C225 120.1(6) . . ?
C224 C225 C226 119.6(6) . . ?
C225 C226 C221 121.2(6) . . ?
C232 C231 C236 119.6(4) . . ?
C232 C231 P2 120.1(3) . . ?
C236 C231 P2 120.3(4) . . ?
C233 C232 C231 120.3(4) . . ?
C234 C233 C232 120.0(5) . . ?
C233 C234 C235 120.4(5) . . ?
C234 C235 C236 120.8(5) . . ?
C231 C236 C235 118.9(5) . . ?

loop_
_geom_bond_atom_site_label_1
_geom_bond_atom_site_label_2
_geom_bond_distance
_geom_bond_site_symmetry_2
_geom_bond_publ_flag
Os C 1.863(4) . ?
Os C13 2.042(4) . ?
Os N1 2.054(3) . ?
Os O1 2.186(3) . ?
Os P2 2.3623(12) . ?
Os P1 2.3714(13) . ?
P1 C121 1.825(5) . ?
P1 C111 1.835(5) . ?
P1 C131 1.842(5) . ?
P2 C221 1.825(4) . ?
P2 C211 1.832(5) . ?
P2 C231 1.833(4) . ?
O C 1.144(5) . ?
O1 C1 1.324(5) . ?
N1 N2 1.282(5) . ?
N1 C7 1.402(5) . ?
N2 C8 1.410(5) . ?
C1 C7 1.401(6) . ?
C1 C2 1.403(6) . ?
C2 C3 1.368(7) . ?
C3 C4 1.398(7) . ?
C4 C6 1.369(6) . ?
C4 C5 1.509(7) . ?
C6 C7 1.405(6) . ?
C8 C9 1.401(6) . ?
C8 C13 1.423(6) . ?
C9 C10 1.373(7) . ?
C10 C11 1.377(7) . ?
C11 C12 1.380(7) . ?
C12 C13 1.393(6) . ?
C111 C112 1.365(7) . ?
C111 C116 1.382(7) . ?
C112 C113 1.390(7) . ?
C113 C114 1.355(9) . ?
C114 C115 1.367(9) . ?
C115 C116 1.378(7) . ?
C121 C122 1.381(7) . ?
C121 C126 1.389(7) . ?
C122 C123 1.374(7) . ?
C123 C124 1.367(9) . ?
C124 C125 1.366(9) . ?
C125 C126 1.377(7) . ?
C131 C136 1.374(7) . ?
C131 C132 1.387(7) . ?
C132 C133 1.380(7) . ?
C133 C134 1.372(8) . ?
C134 C135 1.370(8) . ?
C135 C136 1.371(7) . ?
C211 C212 1.369(6) . ?
C211 C216 1.404(6) . ?
C212 C213 1.386(7) . ?
C213 C214 1.379(9) . ?
C214 C215 1.355(9) . ?
C215 C216 1.383(8) . ?
C221 C222 1.382(7) . ?
C221 C226 1.388(7) . ?
C222 C223 1.388(8) . ?
C223 C224 1.356(9) . ?
C224 C225 1.358(8) . ?
C225 C226 1.387(7) . ?
C231 C232 1.380(6) . ?
C231 C236 1.380(6) . ?
C232 C233 1.377(6) . ?
C233 C234 1.356(7) . ?
C234 C235 1.359(8) . ?
C235 C236 1.388(6) . ?

loop_
_geom_torsion_atom_site_label_1
_geom_torsion_atom_site_label_2
_geom_torsion_atom_site_label_3
_geom_torsion_atom_site_label_4
_geom_torsion
_geom_torsion_site_symmetry_1
_geom_torsion_site_symmetry_2
_geom_torsion_site_symmetry_3
_geom_torsion_site_symmetry_4
_geom_torsion_publ_flag
C Os P1 C121 -75.9(2) . . . . ?
C13 Os P1 C121 22.9(2) . . . . ?
N1 Os P1 C121 99.6(2) . . . . ?
O1 Os P1 C121 177.16(19) . . . . ?
P2 Os P1 C121 -111.6(4) . . . . ?
C Os P1 C111 161.7(2) . . . . ?
C13 Os P1 C111 -99.5(2) . . . . ?
N1 Os P1 C111 -22.7(2) . . . . ?
O1 Os P1 C111 54.81(19) . . . . ?
P2 Os P1 C111 126.0(4) . . . . ?
C Os P1 C131 41.9(2) . . . . ?
C13 Os P1 C131 140.7(2) . . . . ?
N1 Os P1 C131 -142.59(19) . . . . ?
O1 Os P1 C131 -65.06(18) . . . . ?
P2 Os P1 C131 6.2(5) . . . . ?
C Os P2 C221 67.8(2) . . . . ?
C13 Os P2 C221 -31.2(2) . . . . ?
N1 Os P2 C221 -107.7(2) . . . . ?
O1 Os P2 C221 174.52(18) . . . . ?
P1 Os P2 C221 103.4(4) . . . . ?
C Os P2 C211 -168.8(2) . . . . ?
C13 Os P2 C211 92.3(2) . . . . ?
N1 Os P2 C211 15.72(19) . . . . ?
O1 Os P2 C211 -62.07(18) . . . . ?
P1 Os P2 C211 -133.2(4) . . . . ?
C Os P2 C231 -49.3(2) . . . . ?
C13 Os P2 C231 -148.3(2) . . . . ?
N1 Os P2 C231 135.20(19) . . . . ?
O1 Os P2 C231 57.42(18) . . . . ?
P1 Os P2 C231 -13.7(5) . . . . ?
C Os O1 C1 175.7(3) . . . . ?
C13 Os O1 C1 -6.1(5) . . . . ?
N1 Os O1 C1 -3.2(3) . . . . ?
P2 Os O1 C1 86.5(3) . . . . ?
P1 Os O1 C1 -98.7(3) . . . . ?
C Os N1 N2 15(2) . . . . ?
C13 Os N1 N2 0.2(3) . . . . ?
O1 Os N1 N2 -178.4(3) . . . . ?
P2 Os N1 N2 90.9(3) . . . . ?
P1 Os N1 N2 -91.9(3) . . . . ?
C Os N1 C7 -163(2) . . . . ?
C13 Os N1 C7 -177.3(3) . . . . ?
O1 Os N1 C7 4.0(3) . . . . ?
P2 Os N1 C7 -86.6(3) . . . . ?
P1 Os N1 C7 90.6(3) . . . . ?
C7 N1 N2 C8 177.8(4) . . . . ?
Os N1 N2 C8 0.4(5) . . . . ?
C13 Os C O -28(13) . . . . ?
N1 Os C O -42(14) . . . . ?
O1 Os C O 152(13) . . . . ?
P2 Os C O -118(13) . . . . ?
P1 Os C O 65(13) . . . . ?
Os O1 C1 C7 2.1(5) . . . . ?
Os O1 C1 C2 -177.8(4) . . . . ?
O1 C1 C2 C3 176.7(5) . . . . ?
C7 C1 C2 C3 -3.1(7) . . . . ?
C1 C2 C3 C4 0.2(8) . . . . ?
C2 C3 C4 C6 1.7(8) . . . . ?
C2 C3 C4 C5 -175.4(5) . . . . ?
C3 C4 C6 C7 -0.5(7) . . . . ?
C5 C4 C6 C7 176.5(5) . . . . ?
O1 C1 C7 N1 1.2(6) . . . . ?
C2 C1 C7 N1 -178.9(4) . . . . ?
O1 C1 C7 C6 -175.5(4) . . . . ?
C2 C1 C7 C6 4.3(7) . . . . ?
N2 N1 C7 C1 178.2(4) . . . . ?
Os N1 C7 C1 -4.2(5) . . . . ?
N2 N1 C7 C6 -5.1(7) . . . . ?
Os N1 C7 C6 172.5(4) . . . . ?
C4 C6 C7 C1 -2.5(7) . . . . ?
C4 C6 C7 N1 -179.0(4) . . . . ?
N1 N2 C8 C9 -179.6(4) . . . . ?
N1 N2 C8 C13 -1.2(6) . . . . ?
N2 C8 C9 C10 178.5(5) . . . . ?
C13 C8 C9 C10 0.2(8) . . . . ?
C8 C9 C10 C11 -1.3(9) . . . . ?
C9 C10 C11 C12 1.1(9) . . . . ?
C10 C11 C12 C13 0.2(9) . . . . ?
C11 C12 C13 C8 -1.3(7) . . . . ?
C11 C12 C13 Os -179.5(4) . . . . ?
C9 C8 C13 C12 1.1(7) . . . . ?
N2 C8 C13 C12 -177.2(4) . . . . ?
C9 C8 C13 Os 179.7(4) . . . . ?
N2 C8 C13 Os 1.4(5) . . . . ?
C Os C13 C12 -1.4(5) . . . . ?
N1 Os C13 C12 177.4(5) . . . . ?
O1 Os C13 C12 -179.6(4) . . . . ?
P2 Os C13 C12 87.8(5) . . . . ?
P1 Os C13 C12 -88.3(5) . . . . ?
C Os C13 C8 -179.7(3) . . . . ?
N1 Os C13 C8 -0.8(3) . . . . ?
O1 Os C13 C8 2.1(6) . . . . ?
P2 Os C13 C8 -90.5(3) . . . . ?
P1 Os C13 C8 93.4(3) . . . . ?
C121 P1 C111 C112 105.6(5) . . . . ?
C131 P1 C111 C112 -3.4(5) . . . . ?
Os P1 C111 C112 -126.8(4) . . . . ?
C121 P1 C111 C116 -74.3(5) . . . . ?
C131 P1 C111 C116 176.8(4) . . . . ?
Os P1 C111 C116 53.4(5) . . . . ?
C116 C111 C112 C113 -0.2(8) . . . . ?
P1 C111 C112 C113 180.0(5) . . . . ?
C111 C112 C113 C114 -0.4(10) . . . . ?
C112 C113 C114 C115 0.7(11) . . . . ?
C113 C114 C115 C116 -0.4(11) . . . . ?
C114 C115 C116 C111 -0.1(10) . . . . ?
C112 C111 C116 C115 0.4(9) . . . . ?
P1 C111 C116 C115 -179.7(5) . . . . ?
C111 P1 C121 C122 -175.4(4) . . . . ?
C131 P1 C121 C122 -66.4(4) . . . . ?
Os P1 C121 C122 55.3(4) . . . . ?
C111 P1 C121 C126 7.7(5) . . . . ?
C131 P1 C121 C126 116.7(4) . . . . ?
Os P1 C121 C126 -121.7(4) . . . . ?
C126 C121 C122 C123 0.4(8) . . . . ?
P1 C121 C122 C123 -176.7(5) . . . . ?
C121 C122 C123 C124 0.8(9) . . . . ?
C122 C123 C124 C125 -1.6(10) . . . . ?
C123 C124 C125 C126 1.1(10) . . . . ?
C124 C125 C126 C121 0.1(9) . . . . ?
C122 C121 C126 C125 -0.8(8) . . . . ?
P1 C121 C126 C125 176.2(4) . . . . ?
C121 P1 C131 C136 171.2(4) . . . . ?
C111 P1 C131 C136 -80.0(4) . . . . ?
Os P1 C131 C136 47.3(4) . . . . ?
C121 P1 C131 C132 -8.2(5) . . . . ?
C111 P1 C131 C132 100.6(4) . . . . ?
Os P1 C131 C132 -132.0(4) . . . . ?
C136 C131 C132 C133 -1.9(8) . . . . ?
P1 C131 C132 C133 177.4(4) . . . . ?
C131 C132 C133 C134 1.8(9) . . . . ?
C132 C133 C134 C135 0.1(9) . . . . ?
C133 C134 C135 C136 -1.9(9) . . . . ?
C134 C135 C136 C131 1.7(8) . . . . ?
C132 C131 C136 C135 0.2(7) . . . . ?
P1 C131 C136 C135 -179.2(4) . . . . ?
C221 P2 C211 C212 -125.5(4) . . . . ?
C231 P2 C211 C212 -19.7(4) . . . . ?
Os P2 C211 C212 106.4(4) . . . . ?
C221 P2 C211 C216 60.4(4) . . . . ?
C231 P2 C211 C216 166.3(4) . . . . ?
Os P2 C211 C216 -67.6(4) . . . . ?
C216 C211 C212 C213 -2.1(7) . . . . ?
P2 C211 C212 C213 -176.2(4) . . . . ?
C211 C212 C213 C214 2.1(9) . . . . ?
C212 C213 C214 C215 -1.2(9) . . . . ?
C213 C214 C215 C216 0.4(10) . . . . ?
C214 C215 C216 C211 -0.5(9) . . . . ?
C212 C211 C216 C215 1.3(7) . . . . ?
P2 C211 C216 C215 175.5(4) . . . . ?
C211 P2 C221 C222 0.2(5) . . . . ?
C231 P2 C221 C222 -106.6(5) . . . . ?
Os P2 C221 C222 128.7(4) . . . . ?
C211 P2 C221 C226 175.1(4) . . . . ?
C231 P2 C221 C226 68.3(4) . . . . ?
Os P2 C221 C226 -56.3(4) . . . . ?
C226 C221 C222 C223 2.4(8) . . . . ?
P2 C221 C222 C223 177.3(4) . . . . ?
C221 C222 C223 C224 -2.0(9) . . . . ?
C222 C223 C224 C225 1.5(10) . . . . ?
C223 C224 C225 C226 -1.4(10) . . . . ?
C224 C225 C226 C221 1.9(9) . . . . ?
C222 C221 C226 C225 -2.3(8) . . . . ?
P2 C221 C226 C225 -177.6(4) . . . . ?
C221 P2 C231 C232 34.0(4) . . . . ?
C211 P2 C231 C232 -75.1(4) . . . . ?
Os P2 C231 C232 158.5(3) . . . . ?
C221 P2 C231 C236 -147.7(4) . . . . ?
C211 P2 C231 C236 103.2(4) . . . . ?
Os P2 C231 C236 -23.2(4) . . . . ?
C236 C231 C232 C233 -0.3(7) . . . . ?
P2 C231 C232 C233 178.1(4) . . . . ?
C231 C232 C233 C234 0.9(8) . . . . ?
C232 C233 C234 C235 -0.9(8) . . . . ?
C233 C234 C235 C236 0.2(8) . . . . ?
C232 C231 C236 C235 -0.4(7) . . . . ?
P2 C231 C236 C235 -178.7(4) . . . . ?
C234 C235 C236 C231 0.4(8) . . . . ?
